data_7118740
loop_
_publ_author_name
'Berg, Claudia'
'Braun, Thomas'
'Laubenstein, Reik'
'Braun, Beatrice'

_publ_section_title
;
 Palladium-mediated borylation of pentafluorosulfanyl functionalized
 compounds: the crucial role of metal fluorido complexes.
;
_journal_issue 20
_journal_name_full 'Chemical communications (Cambridge, England)'
_journal_page_first 3931
_journal_page_last 3934
_journal_paper_doi 10.1039/c5cc10219g
_journal_volume 52
_journal_year 2016
_chemical_formula_sum 'C12 H8 F10 S2'
_chemical_formula_weight 406.30
_chemical_name_systematic
; 
 ? 
;
_space_group_IT_number 14
_symmetry_cell_setting Monoclinic'
_symmetry_space_group_name_Hall '-P 2yn'
_symmetry_space_group_name_H-M 'P 1 21/n 1'
_atom_sites_solution_hydrogens geom
_atom_sites_solution_primary direct
_atom_sites_solution_secondary difmap
_audit_creation_method SHELXL-97
_audit_update_record
;
2015-11-26 deposited with the CCDC.
2016-02-08 downloaded from the CCDC.
;
_cell_angle_alpha 90.00
_cell_angle_beta 100.440(5)
_cell_angle_gamma 90.00
_cell_formula_units_Z 4
_cell_length_a 12.1389(18)
_cell_length_b 8.7547(12)
_cell_length_c 13.5608(19)
_cell_measurement_reflns_used 9903
_cell_measurement_temperature 100(2)
_cell_measurement_theta_max 34.98
_cell_measurement_theta_min 2.49
_cell_volume 1417.3(3)
_computing_cell_refinement 'Bruker SAINT'
_computing_data_collection 'Bruker APEX2'
_computing_data_reduction 'Bruker SAINT'
_computing_molecular_graphics 'Bruker SHELXTL'
_computing_publication_material 'Bruker SHELXTL'
_computing_structure_refinement 'SHELXL-2014 (Sheldrick 2014)'
_computing_structure_solution 'SHELXS-97 (Sheldrick 2008)'
_diffrn_ambient_temperature 100(2)
_diffrn_measured_fraction_theta_full 0.999
_diffrn_measured_fraction_theta_max 0.994
_diffrn_measurement_device_type 'Bruker APEX-II CCD'
_diffrn_measurement_method '\f and \w scans'
_diffrn_radiation_monochromator graphite
_diffrn_radiation_source 'fine-focus sealed tube'
_diffrn_radiation_type MoK\a
_diffrn_radiation_wavelength 0.71073
_diffrn_reflns_av_R_equivalents 0.0335
_diffrn_reflns_av_sigmaI/netI 0.0285
_diffrn_reflns_limit_h_max 19
_diffrn_reflns_limit_h_min -17
_diffrn_reflns_limit_k_max 14
_diffrn_reflns_limit_k_min -14
_diffrn_reflns_limit_l_max 21
_diffrn_reflns_limit_l_min -21
_diffrn_reflns_number 33804
_diffrn_reflns_theta_full 25.00
_diffrn_reflns_theta_max 35.04
_diffrn_reflns_theta_min 2.49
_exptl_absorpt_coefficient_mu 0.486
_exptl_absorpt_correction_T_max 0.7469
_exptl_absorpt_correction_T_min 0.6571
_exptl_absorpt_correction_type multi-scan
_exptl_absorpt_process_details 'Bruker APEX2'
_exptl_crystal_colour colorless
_exptl_crystal_density_diffrn 1.904
_exptl_crystal_density_method 'not measured'
_exptl_crystal_description fragment
_exptl_crystal_F_000 808
_exptl_crystal_size_max 0.38
_exptl_crystal_size_mid 0.30
_exptl_crystal_size_min 0.22
_refine_diff_density_max 0.699
_refine_diff_density_min -0.323
_refine_diff_density_rms 0.084
_refine_ls_extinction_method none
_refine_ls_goodness_of_fit_ref 1.059
_refine_ls_hydrogen_treatment constr
_refine_ls_matrix_type full
_refine_ls_number_parameters 217
_refine_ls_number_reflns 6217
_refine_ls_number_restraints 0
_refine_ls_restrained_S_all 1.059
_refine_ls_R_factor_all 0.0536
_refine_ls_R_factor_gt 0.0394
_refine_ls_shift/su_max 0.001
_refine_ls_shift/su_mean 0.000
_refine_ls_structure_factor_coef Fsqd
_refine_ls_weighting_details 'calc w=1/[\s^2^(Fo^2^)+(0.0528P)^2^+0.4039P] where P=(Fo^2^+2Fc^2^)/3'
_refine_ls_weighting_scheme calc
_refine_ls_wR_factor_gt 0.0957
_refine_ls_wR_factor_ref 0.1022
_reflns_number_gt 5049
_reflns_number_total 6217
_reflns_threshold_expression >2sigma(I)
_cod_data_source_file c5cc10219g2.cif
_cod_data_source_block Complex_9
_cod_depositor_comments 'Adding full bibliography for 7118737--7118742.cif.'
_cod_original_sg_symbol_H-M P2(1)/n
_cod_database_code 7118740

loop_
_symmetry_equiv_pos_as_xyz
'x, y, z'
'-x+1/2, y+1/2, -z+1/2'
'-x, -y, -z'
'x-1/2, -y-1/2, z-1/2'

loop_
_atom_site_label
_atom_site_type_symbol
_atom_site_fract_x
_atom_site_fract_y
_atom_site_fract_z
_atom_site_U_iso_or_equiv
_atom_site_adp_type
_atom_site_occupancy
_atom_site_symmetry_multiplicity
_atom_site_calc_flag
_atom_site_refinement_flags
C1 C 0.37522(9) 0.21383(12) 0.62653(8) 0.01452(17) Uani 1 1 d .
C2 C 0.26803(9) 0.26736(13) 0.62968(8) 0.01773(19) Uani 1 1 d .
H2 H 0.2351 0.2513 0.6873 0.021 Uiso 1 1 calc R
C3 C 0.21009(9) 0.34492(13) 0.54678(9) 0.0189(2) Uani 1 1 d .
H3 H 0.1366 0.3817 0.5473 0.023 Uiso 1 1 calc R
C4 C 0.25921(9) 0.36893(12) 0.46322(8) 0.01659(19) Uani 1 1 d .
H4 H 0.2188 0.4221 0.4070 0.020 Uiso 1 1 calc R
C5 C 0.36722(8) 0.31591(11) 0.46073(8) 0.01381(17) Uani 1 1 d .
C6 C 0.42562(9) 0.23634(12) 0.54365(8) 0.01429(17) Uani 1 1 d .
H6 H 0.4988 0.1983 0.5431 0.017 Uiso 1 1 calc R
C7 C 0.42034(8) 0.34417(11) 0.37217(8) 0.01349(17) Uani 1 1 d .
C8 C 0.35535(9) 0.34446(12) 0.27569(8) 0.01508(18) Uani 1 1 d .
H8 H 0.2770 0.3266 0.2664 0.018 Uiso 1 1 calc R
C9 C 0.40651(9) 0.37102(12) 0.19380(8) 0.01556(18) Uani 1 1 d .
C10 C 0.52106(10) 0.39779(13) 0.20453(9) 0.0187(2) Uani 1 1 d .
H10 H 0.5547 0.4164 0.1476 0.022 Uiso 1 1 calc R
C11 C 0.58507(9) 0.39660(13) 0.30038(9) 0.0187(2) Uani 1 1 d .
H11 H 0.6635 0.4137 0.3092 0.022 Uiso 1 1 calc R
C12 C 0.53563(9) 0.37070(12) 0.38362(8) 0.01592(18) Uani 1 1 d .
H12 H 0.5804 0.3710 0.4488 0.019 Uiso 1 1 calc R
F1 F 0.51606(6) 0.02052(10) 0.82730(6) 0.02761(17) Uani 1 1 d .
F2 F 0.56003(6) 0.21222(9) 0.73638(6) 0.02606(16) Uani 1 1 d .
F3 F 0.40914(7) 0.22415(9) 0.81012(5) 0.02723(16) Uani 1 1 d .
F5 F 0.49742(7) -0.00941(9) 0.66466(6) 0.02499(15) Uani 1 1 d .
F4 F 0.34618(6) 0.00314(9) 0.73799(6) 0.02495(15) Uani 1 1 d .
F6 F 0.24821(8) 0.36671(11) -0.03945(6) 0.0357(2) Uani 1 1 d .
F7 F 0.38571(8) 0.51258(11) 0.03572(6) 0.0345(2) Uani 1 1 d .
F8 F 0.23112(7) 0.47857(10) 0.10203(6) 0.02939(17) Uani 1 1 d .
F9 F 0.25168(7) 0.22544(9) 0.09471(6) 0.02944(17) Uani 1 1 d .
F10 F 0.40710(8) 0.25833(12) 0.02879(6) 0.0354(2) Uani 1 1 d .
S1 S 0.45037(2) 0.11148(3) 0.73320(2) 0.01700(6) Uani 1 1 d .
S2 S 0.32234(3) 0.36912(3) 0.06975(2) 0.02097(7) Uani 1 1 d .

loop_
_atom_site_aniso_label
_atom_site_aniso_U_11
_atom_site_aniso_U_22
_atom_site_aniso_U_33
_atom_site_aniso_U_23
_atom_site_aniso_U_13
_atom_site_aniso_U_12
C1 0.0145(4) 0.0156(4) 0.0136(4) 0.0002(3) 0.0028(3) -0.0005(3)
C2 0.0161(4) 0.0206(5) 0.0178(5) -0.0011(4) 0.0066(4) 0.0002(4)
C3 0.0148(4) 0.0220(5) 0.0207(5) -0.0012(4) 0.0051(4) 0.0026(4)
C4 0.0144(4) 0.0180(4) 0.0168(5) -0.0011(3) 0.0015(3) 0.0012(3)
C5 0.0142(4) 0.0136(4) 0.0137(4) -0.0021(3) 0.0028(3) -0.0008(3)
C6 0.0139(4) 0.0145(4) 0.0148(4) -0.0013(3) 0.0036(3) 0.0001(3)
C7 0.0146(4) 0.0120(4) 0.0141(4) -0.0007(3) 0.0033(3) -0.0003(3)
C8 0.0145(4) 0.0150(4) 0.0156(4) 0.0009(3) 0.0024(3) 0.0002(3)
C9 0.0182(4) 0.0148(4) 0.0136(4) 0.0018(3) 0.0028(3) 0.0015(3)
C10 0.0195(5) 0.0200(5) 0.0179(5) 0.0017(4) 0.0069(4) -0.0001(4)
C11 0.0154(4) 0.0212(5) 0.0204(5) -0.0012(4) 0.0058(4) -0.0031(4)
C12 0.0153(4) 0.0160(4) 0.0163(4) -0.0022(3) 0.0026(3) -0.0018(3)
F1 0.0256(4) 0.0345(4) 0.0210(3) 0.0119(3) -0.0005(3) 0.0005(3)
F2 0.0181(3) 0.0313(4) 0.0264(4) 0.0074(3) -0.0023(3) -0.0072(3)
F3 0.0352(4) 0.0328(4) 0.0140(3) -0.0032(3) 0.0053(3) 0.0030(3)
F5 0.0292(4) 0.0218(3) 0.0251(4) 0.0032(3) 0.0079(3) 0.0087(3)
F4 0.0223(3) 0.0269(3) 0.0260(4) 0.0081(3) 0.0053(3) -0.0062(3)
F6 0.0360(5) 0.0525(6) 0.0150(3) 0.0076(3) -0.0051(3) 0.0037(4)
F7 0.0364(4) 0.0401(5) 0.0266(4) 0.0194(3) 0.0049(3) -0.0033(4)
F8 0.0251(4) 0.0341(4) 0.0278(4) 0.0073(3) 0.0017(3) 0.0117(3)
F9 0.0355(4) 0.0283(4) 0.0205(4) 0.0016(3) -0.0059(3) -0.0093(3)
F10 0.0402(5) 0.0500(5) 0.0156(3) -0.0054(3) 0.0039(3) 0.0166(4)
S1 0.01677(12) 0.01948(12) 0.01482(12) 0.00250(9) 0.00302(9) -0.00094(9)
S2 0.02348(14) 0.02484(14) 0.01385(12) 0.00476(9) 0.00141(10) 0.00336(10)

loop_
_atom_type_symbol
_atom_type_description
_atom_type_scat_dispersion_real
_atom_type_scat_dispersion_imag
_atom_type_scat_source
C C 0.0033 0.0016 'International Tables Vol C Tables 4.2.6.8 and 6.1.1.4'
H H 0.0000 0.0000 'International Tables Vol C Tables 4.2.6.8 and 6.1.1.4'
F F 0.0171 0.0103 'International Tables Vol C Tables 4.2.6.8 and 6.1.1.4'
S S 0.1246 0.1234 'International Tables Vol C Tables 4.2.6.8 and 6.1.1.4'

loop_
_geom_angle_atom_site_label_1
_geom_angle_atom_site_label_2
_geom_angle_atom_site_label_3
_geom_angle
C6 C1 C2 121.95(10)
C6 C1 S1 119.16(8)
C2 C1 S1 118.89(8)
C1 C2 C3 118.60(10)
C1 C2 H2 120.7
C3 C2 H2 120.7
C4 C3 C2 120.31(10)
C4 C3 H3 119.8
C2 C3 H3 119.8
C3 C4 C5 120.86(10)
C3 C4 H4 119.6
C5 C4 H4 119.6
C4 C5 C6 119.10(9)
C4 C5 C7 120.78(9)
C6 C5 C7 120.12(9)
C1 C6 C5 119.17(9)
C1 C6 H6 120.4
C5 C6 H6 120.4
C12 C7 C8 119.10(9)
C12 C7 C5 120.71(9)
C8 C7 C5 120.19(9)
C9 C8 C7 119.37(10)
C9 C8 H8 120.3
C7 C8 H8 120.3
C8 C9 C10 121.91(10)
C8 C9 S2 119.03(8)
C10 C9 S2 119.06(8)
C11 C10 C9 118.41(10)
C11 C10 H10 120.8
C9 C10 H10 120.8
C10 C11 C12 120.73(10)
C10 C11 H11 119.6
C12 C11 H11 119.6
C11 C12 C7 120.49(10)
C11 C12 H12 119.8
C7 C12 H12 119.8
F3 S1 F5 174.86(4)
F3 S1 F1 87.46(5)
F5 S1 F1 87.40(4)
F3 S1 F2 89.98(5)
F5 S1 F2 89.85(5)
F1 S1 F2 87.73(4)
F3 S1 F4 89.77(5)
F5 S1 F4 89.97(4)
F1 S1 F4 87.45(4)
F2 S1 F4 175.18(4)
F3 S1 C1 92.56(5)
F5 S1 C1 92.59(4)
F1 S1 C1 179.67(5)
F2 S1 C1 92.60(4)
F4 S1 C1 92.21(4)
F7 S2 F8 90.09(5)
F7 S2 F10 90.15(6)
F8 S2 F10 175.32(5)
F7 S2 F6 87.82(5)
F8 S2 F6 87.67(5)
F10 S2 F6 87.66(5)
F7 S2 F9 175.04(5)
F8 S2 F9 89.35(5)
F10 S2 F9 90.00(5)
F6 S2 F9 87.23(5)
F7 S2 C9 92.38(5)
F8 S2 C9 92.46(5)
F10 S2 C9 92.20(5)
F6 S2 C9 179.77(5)
F9 S2 C9 92.57(5)

loop_
_geom_bond_atom_site_label_1
_geom_bond_atom_site_label_2
_geom_bond_distance
C1 C6 1.3876(14)
C1 C2 1.3909(15)
C1 S1 1.8026(11)
C2 C3 1.3903(16)
C2 H2 0.9500
C3 C4 1.3886(15)
C3 H3 0.9500
C4 C5 1.3971(14)
C4 H4 0.9500
C5 C6 1.4012(15)
C5 C7 1.4832(14)
C6 H6 0.9500
C7 C12 1.3992(15)
C7 C8 1.4000(15)
C8 C9 1.3867(14)
C8 H8 0.9500
C9 C10 1.3916(16)
C9 S2 1.8032(11)
C10 C11 1.3882(16)
C10 H10 0.9500
C11 C12 1.3897(15)
C11 H11 0.9500
C12 H12 0.9500
F1 S1 1.5904(8)
F2 S1 1.5909(8)
F3 S1 1.5814(8)
F5 S1 1.5820(8)
F4 S1 1.5915(8)
F6 S2 1.5874(9)
F7 S2 1.5845(9)
F8 S2 1.5847(8)
F9 S2 1.5930(8)
F10 S2 1.5859(9)

loop_
_geom_torsion_atom_site_label_1
_geom_torsion_atom_site_label_2
_geom_torsion_atom_site_label_3
_geom_torsion_atom_site_label_4
_geom_torsion
C6 C1 C2 C3 0.33(17)
S1 C1 C2 C3 -179.38(8)
C1 C2 C3 C4 -0.49(17)
C2 C3 C4 C5 0.03(17)
C3 C4 C5 C6 0.60(16)
C3 C4 C5 C7 -178.86(10)
C2 C1 C6 C5 0.29(16)
S1 C1 C6 C5 180.00(8)
C4 C5 C6 C1 -0.75(15)
C7 C5 C6 C1 178.71(9)
C4 C5 C7 C12 144.99(10)
C6 C5 C7 C12 -34.46(14)
C4 C5 C7 C8 -35.07(14)
C6 C5 C7 C8 145.48(10)
C12 C7 C8 C9 -0.03(15)
C5 C7 C8 C9 -179.97(9)
C7 C8 C9 C10 -0.10(16)
C7 C8 C9 S2 179.34(8)
C8 C9 C10 C11 0.41(17)
S2 C9 C10 C11 -179.03(8)
C9 C10 C11 C12 -0.60(17)
C10 C11 C12 C7 0.48(17)
C8 C7 C12 C11 -0.16(15)
C5 C7 C12 C11 179.78(10)
C6 C1 S1 F3 139.43(9)
C2 C1 S1 F3 -40.85(9)
C6 C1 S1 F5 -40.63(9)
C2 C1 S1 F5 139.09(9)
C6 C1 S1 F1 -128(9)
C2 C1 S1 F1 52(9)
C6 C1 S1 F2 49.34(9)
C2 C1 S1 F2 -130.95(9)
C6 C1 S1 F4 -130.70(9)
C2 C1 S1 F4 49.01(9)
C8 C9 S2 F7 138.82(9)
C10 C9 S2 F7 -41.72(9)
C8 C9 S2 F8 48.63(9)
C10 C9 S2 F8 -131.91(9)
C8 C9 S2 F10 -130.93(9)
C10 C9 S2 F10 48.52(10)
C8 C9 S2 F6 -75(12)
C10 C9 S2 F6 105(12)
C8 C9 S2 F9 -40.83(9)
C10 C9 S2 F9 138.62(9)
